data_7211253
loop_
_publ_author_name
'Cantos, Paula M.'
'Pope, Simon J. A.'
'Cahill, Christopher L.'

_publ_section_title
;
 An exploration of homo- and heterometallic UO22+ hybrid materials
 containing chelidamic acid: synthesis, structure, and luminescence
 studies
;
_journal_issue 44
_journal_name_full CrystEngComm
_journal_page_first 9039
_journal_paper_doi 10.1039/c3ce41655k
_journal_volume 15
_journal_year 2013
_chemical_formula_sum 'C14 H6 Cl2 N2 O14 U2'
_chemical_formula_weight 973.17
_chemical_name_systematic
;
 ?
;
_space_group_IT_number 14
_symmetry_cell_setting monoclinic
_symmetry_space_group_name_Hall '-P 2ybc'
_symmetry_space_group_name_H-M 'P 1 21/c 1'
_atom_sites_solution_hydrogens geom
_atom_sites_solution_primary direct
_atom_sites_solution_secondary difmap
_audit_creation_method SHELXL-97
_cell_angle_alpha 90.00
_cell_angle_beta 92.1280(10)
_cell_angle_gamma 90.00
_cell_formula_units_Z 4
_cell_length_a 9.3706(5)
_cell_length_b 9.2284(5)
_cell_length_c 24.2878(12)
_cell_measurement_reflns_used 41933
_cell_measurement_temperature 100(2)
_cell_measurement_theta_max 60.788
_cell_measurement_theta_min 4.722
_cell_volume 2098.85(19)
_computing_cell_refinement 'SAINT (Bruker-AXS)'
_computing_data_collection 'SMART V5.05 (Bruker-AXS)'
_computing_data_reduction 'SAINT (Bruker-AXS)'
_computing_molecular_graphics 'SHELXL-97 (Sheldrick, 1997)'
_computing_publication_material 'WINGX (Farrugia, 1998)'
_computing_structure_refinement 'SHELXL-97 (Sheldrick, 2008)'
_computing_structure_solution 'SHELXL-97 (Sheldrick, 1990)'
_diffrn_ambient_temperature 100(2)
_diffrn_measured_fraction_theta_full 0.994
_diffrn_measured_fraction_theta_max 0.930
_diffrn_measurement_device_type 'Bruker Apex CCD II'
_diffrn_measurement_method 'omega scans'
_diffrn_radiation_monochromator graphite
_diffrn_radiation_source 'fine-focus sealed tube'
_diffrn_radiation_type MoK\a
_diffrn_radiation_wavelength 0.71073
_diffrn_reflns_av_R_equivalents 0.0336
_diffrn_reflns_av_sigmaI/netI 0.0207
_diffrn_reflns_limit_h_max 13
_diffrn_reflns_limit_h_min -10
_diffrn_reflns_limit_k_max 13
_diffrn_reflns_limit_k_min -13
_diffrn_reflns_limit_l_max 34
_diffrn_reflns_limit_l_min -33
_diffrn_reflns_number 40597
_diffrn_reflns_theta_full 25.00
_diffrn_reflns_theta_max 30.56
_diffrn_reflns_theta_min 1.68
_exptl_absorpt_coefficient_mu 15.745
_exptl_absorpt_correction_T_max 0.7461
_exptl_absorpt_correction_T_min 0.3864
_exptl_absorpt_correction_type empirical
_exptl_absorpt_process_details 'SADABS, G. Sheldrick (1999)'
_exptl_crystal_colour yellow
_exptl_crystal_density_diffrn 3.080
_exptl_crystal_density_method 'not measured'
_exptl_crystal_description rods
_exptl_crystal_F_000 1736
_exptl_crystal_size_max 0.4
_exptl_crystal_size_mid 0.3
_exptl_crystal_size_min 0.1
_refine_diff_density_max 1.477
_refine_diff_density_min -2.085
_refine_diff_density_rms 0.190
_refine_ls_extinction_method none
_refine_ls_goodness_of_fit_ref 1.186
_refine_ls_hydrogen_treatment mixed
_refine_ls_matrix_type full
_refine_ls_number_parameters 331
_refine_ls_number_reflns 5986
_refine_ls_number_restraints 0
_refine_ls_restrained_S_all 1.186
_refine_ls_R_factor_all 0.0212
_refine_ls_R_factor_gt 0.0196
_refine_ls_shift/su_max 0.002
_refine_ls_shift/su_mean 0.000
_refine_ls_structure_factor_coef Fsqd
_refine_ls_weighting_details 'calc w=1/[\s^2^(Fo^2^)+(0.0138P)^2^+7.3909P] where P=(Fo^2^+2Fc^2^)/3'
_refine_ls_weighting_scheme calc
_refine_ls_wR_factor_gt 0.0441
_refine_ls_wR_factor_ref 0.0445
_reflns_number_gt 5738
_reflns_number_total 5986
_reflns_threshold_expression >2\s(I)
_cod_data_source_file c3ce41655k.txt
_cod_data_source_block Compound7
_cod_original_sg_symbol_H-M 'P 21/c'
_cod_database_code 7211253

loop_
_symmetry_equiv_pos_as_xyz
'x, y, z'
'-x, y+1/2, -z+1/2'
'-x, -y, -z'
'x, -y-1/2, z-1/2'

loop_
_atom_site_label
_atom_site_type_symbol
_atom_site_fract_x
_atom_site_fract_y
_atom_site_fract_z
_atom_site_U_iso_or_equiv
_atom_site_adp_type
_atom_site_occupancy
_atom_site_symmetry_multiplicity
_atom_site_calc_flag
C1 C 0.6375(3) 0.0403(3) 0.07918(13) 0.0070(6) Uani 1 1 d
C2 C 0.6202(4) -0.0914(4) 0.05208(13) 0.0082(6) Uani 1 1 d
C3 C 0.5527(4) -0.2021(4) 0.08027(14) 0.0081(6) Uani 1 1 d
C4 C 0.5019(4) -0.1783(4) 0.13255(13) 0.0075(6) Uani 1 1 d
C5 C 0.5231(3) -0.0426(3) 0.15546(12) 0.0059(6) Uani 1 1 d
C6 C 0.7141(4) 0.1679(4) 0.05544(13) 0.0080(6) Uani 1 1 d
C7 C 0.4752(3) 0.0010(3) 0.21179(13) 0.0065(6) Uani 1 1 d
C8 C 1.1143(3) 0.2545(3) -0.17179(13) 0.0052(6) Uani 1 1 d
C9 C 1.1744(4) 0.2104(4) -0.22084(13) 0.0070(6) Uani 1 1 d
C10 C 1.1157(4) 0.0886(4) -0.24657(13) 0.0076(6) Uani 1 1 d
C11 C 1.0037(4) 0.0142(4) -0.22332(13) 0.0082(6) Uani 1 1 d
C12 C 0.9526(3) 0.0660(3) -0.17439(13) 0.0059(6) Uani 1 1 d
C13 C 0.8353(3) -0.0082(4) -0.14395(13) 0.0071(6) Uani 1 1 d
C14 C 0.8400(3) 0.6131(3) 0.13968(13) 0.0056(5) Uani 1 1 d
N1 N 0.5917(3) 0.0641(3) 0.12975(11) 0.0055(5) Uani 1 1 d
N2 N 1.0058(3) 0.1835(3) -0.14937(11) 0.0059(5) Uani 1 1 d
O1 O 0.8052(3) 0.2359(3) 0.20466(10) 0.0100(5) Uani 1 1 d
O2 O 0.4788(3) 0.3748(3) 0.14866(10) 0.0102(5) Uani 1 1 d
O3 O 0.7271(3) 0.2777(3) 0.08621(10) 0.0116(5) Uani 1 1 d
O4 O 0.5121(3) 0.1248(3) 0.22853(9) 0.0086(4) Uani 1 1 d
O5 O 0.4020(3) -0.0888(3) 0.23755(9) 0.0081(4) Uani 1 1 d
O6 O 0.7526(3) 0.5290(3) 0.16119(10) 0.0087(4) Uani 1 1 d
O7 O 0.8000(3) 0.3733(3) -0.07618(10) 0.0106(5) Uani 1 1 d
O8 O 1.0618(3) 0.1158(3) -0.03443(10) 0.0104(5) Uani 1 1 d
O9 O 1.1046(3) 0.4034(3) -0.09347(9) 0.0081(4) Uani 1 1 d
O11 O 0.7587(3) 0.1554(3) 0.00801(10) 0.0100(5) Uani 1 1 d
O12 O 0.8016(3) 0.0572(3) -0.09995(10) 0.0105(5) Uani 1 1 d
O13 O 0.7824(3) -0.1220(3) -0.16181(9) 0.0086(4) Uani 1 1 d
OW1 O 0.7467(3) 0.7111(3) 0.93253(11) 0.0147(5) Uani 1 1 d
Cl1 Cl 0.53463(9) -0.36943(8) 0.04919(3) 0.01083(15) Uani 1 1 d
Cl2 Cl 1.18008(10) 0.02554(9) -0.30737(3) 0.01287(16) Uani 1 1 d
U1 U 0.641380(12) 0.305766(12) 0.177149(4) 0.00396(3) Uani 1 1 d
U2 U 0.926963(12) 0.242179(12) -0.053851(4) 0.00514(3) Uani 1 1 d
O10 O 1.0003(3) 0.3579(3) 0.03041(10) 0.0116(5) Uani 1 1 d
H1 H 0.447(6) -0.249(5) 0.150(2) 0.017(12) Uiso 1 1 d
H2 H 0.647(5) -0.109(5) 0.0139(18) 0.012(11) Uiso 1 1 d
H3 H 1.244(5) 0.263(5) -0.2326(19) 0.013(11) Uiso 1 1 d
H4 H 0.965(4) -0.066(5) -0.2394(17) 0.007(10) Uiso 1 1 d
H5 H 0.706(6) 0.650(7) 0.926(2) 0.026(15) Uiso 1 1 d
H6 H 0.744(8) 0.757(7) 0.905(3) 0.046(19) Uiso 1 1 d

loop_
_atom_site_aniso_label
_atom_site_aniso_U_11
_atom_site_aniso_U_22
_atom_site_aniso_U_33
_atom_site_aniso_U_23
_atom_site_aniso_U_13
_atom_site_aniso_U_12
C1 0.0079(14) 0.0070(14) 0.0062(13) 0.0014(11) 0.0029(11) -0.0014(11)
C2 0.0088(15) 0.0099(15) 0.0062(14) -0.0011(12) 0.0032(11) -0.0010(12)
C3 0.0061(14) 0.0082(14) 0.0098(14) -0.0027(12) -0.0018(11) 0.0010(11)
C4 0.0069(14) 0.0062(14) 0.0095(14) 0.0008(11) 0.0019(11) -0.0020(11)
C5 0.0082(14) 0.0057(13) 0.0040(13) 0.0013(11) 0.0021(11) -0.0008(11)
C6 0.0100(15) 0.0084(14) 0.0058(13) 0.0005(11) 0.0029(11) -0.0022(11)
C7 0.0076(14) 0.0063(14) 0.0057(13) 0.0010(11) 0.0005(11) 0.0013(11)
C8 0.0057(14) 0.0049(13) 0.0050(13) 0.0006(10) 0.0010(11) 0.0000(10)
C9 0.0070(14) 0.0076(14) 0.0066(14) 0.0032(11) 0.0027(11) 0.0010(11)
C10 0.0098(15) 0.0098(15) 0.0032(13) 0.0004(11) 0.0020(11) 0.0019(12)
C11 0.0122(16) 0.0050(14) 0.0072(14) -0.0008(11) -0.0006(12) -0.0010(11)
C12 0.0073(14) 0.0050(13) 0.0055(13) 0.0001(11) -0.0006(11) -0.0003(11)
C13 0.0058(14) 0.0080(14) 0.0075(14) 0.0022(11) -0.0009(11) -0.0011(11)
C14 0.0059(14) 0.0053(13) 0.0056(13) 0.0021(11) -0.0007(10) -0.0002(11)
N1 0.0072(12) 0.0057(12) 0.0036(11) -0.0006(9) 0.0009(9) -0.0012(9)
N2 0.0072(12) 0.0063(12) 0.0043(11) -0.0001(9) 0.0009(9) -0.0009(10)
O1 0.0080(11) 0.0092(11) 0.0128(11) 0.0007(9) 0.0002(9) 0.0031(9)
O2 0.0086(11) 0.0129(12) 0.0092(11) 0.0019(9) -0.0001(9) -0.0011(9)
O3 0.0183(13) 0.0091(11) 0.0078(11) -0.0021(9) 0.0075(9) -0.0054(9)
O4 0.0132(12) 0.0065(10) 0.0064(10) -0.0009(8) 0.0031(9) -0.0032(9)
O5 0.0130(12) 0.0060(10) 0.0056(10) 0.0033(8) 0.0043(8) -0.0010(9)
O6 0.0104(11) 0.0082(11) 0.0077(10) 0.0004(9) 0.0037(9) -0.0044(9)
O7 0.0092(11) 0.0103(11) 0.0122(11) 0.0024(9) 0.0012(9) 0.0023(9)
O8 0.0125(12) 0.0064(11) 0.0125(11) 0.0017(9) 0.0013(9) 0.0017(9)
O9 0.0104(11) 0.0079(11) 0.0060(10) -0.0009(8) 0.0025(8) -0.0018(9)
O11 0.0143(12) 0.0097(11) 0.0064(10) -0.0021(9) 0.0056(9) -0.0043(9)
O12 0.0110(12) 0.0117(11) 0.0091(11) -0.0034(9) 0.0051(9) -0.0055(9)
O13 0.0104(11) 0.0081(11) 0.0075(10) -0.0017(9) 0.0017(8) -0.0044(9)
OW1 0.0192(14) 0.0154(13) 0.0093(12) 0.0025(11) -0.0033(10) -0.0058(11)
Cl1 0.0151(4) 0.0065(3) 0.0112(3) -0.0043(3) 0.0033(3) -0.0024(3)
Cl2 0.0195(4) 0.0121(4) 0.0076(3) -0.0039(3) 0.0079(3) -0.0026(3)
U1 0.00581(6) 0.00328(5) 0.00295(5) -0.00064(4) 0.00233(4) -0.00080(4)
U2 0.00753(6) 0.00519(6) 0.00286(5) -0.00030(4) 0.00240(4) -0.00159(4)
O10 0.0153(12) 0.0113(11) 0.0081(11) -0.0025(9) -0.0002(9) -0.0014(9)

loop_
_atom_type_symbol
_atom_type_description
_atom_type_scat_dispersion_real
_atom_type_scat_dispersion_imag
_atom_type_scat_source
C C 0.0033 0.0016 'International Tables Vol C Tables 4.2.6.8 and 6.1.1.4'
N N 0.0061 0.0033 'International Tables Vol C Tables 4.2.6.8 and 6.1.1.4'
O O 0.0106 0.0060 'International Tables Vol C Tables 4.2.6.8 and 6.1.1.4'
Cl Cl 0.1484 0.1585 'International Tables Vol C Tables 4.2.6.8 and 6.1.1.4'
U U -9.6767 9.6646 'International Tables Vol C Tables 4.2.6.8 and 6.1.1.4'
H H 0.0000 0.0000 'International Tables Vol C Tables 4.2.6.8 and 6.1.1.4'

loop_
_geom_angle_atom_site_label_1
_geom_angle_atom_site_label_2
_geom_angle_atom_site_label_3
_geom_angle
_geom_angle_site_symmetry_1
_geom_angle_site_symmetry_3
N1 C1 C2 123.0(3) . .
N1 C1 C6 113.5(3) . .
C2 C1 C6 123.5(3) . .
C1 C2 C3 117.1(3) . .
C4 C3 C2 120.6(3) . .
C4 C3 Cl1 120.7(3) . .
C2 C3 Cl1 118.7(3) . .
C5 C4 C3 117.5(3) . .
N1 C5 C4 122.8(3) . .
N1 C5 C7 112.9(3) . .
C4 C5 C7 124.3(3) . .
O11 C6 O3 126.4(3) . .
O11 C6 C1 117.6(3) . .
O3 C6 C1 116.0(3) . .
O5 C7 O4 125.9(3) . .
O5 C7 C5 117.5(3) . .
O4 C7 C5 116.6(3) . .
N2 C8 C9 122.6(3) . .
N2 C8 C14 113.1(3) . 3_765
C9 C8 C14 124.2(3) . 3_765
C10 C9 C8 117.0(3) . .
C11 C10 C9 120.6(3) . .
C11 C10 Cl2 118.5(3) . .
C9 C10 Cl2 121.0(3) . .
C12 C11 C10 118.0(3) . .
N2 C12 C11 122.5(3) . .
N2 C12 C13 114.4(3) . .
C11 C12 C13 123.1(3) . .
O13 C13 O12 126.0(3) . .
O13 C13 C12 120.2(3) . .
O12 C13 C12 113.7(3) . .
O6 C14 O9 126.2(3) . 3_765
O6 C14 C8 117.7(3) . 3_765
O9 C14 C8 116.1(3) 3_765 3_765
C1 N1 C5 118.9(3) . .
C1 N1 U1 120.1(2) . .
C5 N1 U1 121.0(2) . .
C12 N2 C8 119.3(3) . .
C12 N2 U2 118.5(2) . .
C8 N2 U2 121.4(2) . .
C6 O3 U1 127.2(2) . .
C7 O4 U1 126.4(2) . .
C7 O5 U1 146.2(2) . 2_645
C14 O6 U1 155.7(2) . .
C14 O9 U2 125.6(2) 3_765 .
C6 O11 U2 144.4(2) . .
C13 O12 U2 127.7(2) . .
O2 U1 O1 179.10(11) . .
O2 U1 O5 91.21(10) . 2_655
O1 U1 O5 89.67(10) . 2_655
O2 U1 O6 90.04(10) . .
O1 U1 O6 89.90(10) . .
O5 U1 O6 82.76(8) 2_655 .
O2 U1 O3 89.53(10) . .
O1 U1 O3 89.58(10) . .
O5 U1 O3 159.81(8) 2_655 .
O6 U1 O3 77.07(8) . .
O2 U1 O4 90.57(10) . .
O1 U1 O4 89.85(10) . .
O5 U1 O4 74.04(8) 2_655 .
O6 U1 O4 156.80(8) . .
O3 U1 O4 126.13(8) . .
O2 U1 N1 89.90(10) . .
O1 U1 N1 89.59(10) . .
O5 U1 N1 136.95(8) 2_655 .
O6 U1 N1 140.29(8) . .
O3 U1 N1 63.22(8) . .
O4 U1 N1 62.91(8) . .
O7 U2 O8 176.35(11) . .
O7 U2 O12 91.86(10) . .
O8 U2 O12 89.28(10) . .
O7 U2 O11 88.25(10) . .
O8 U2 O11 95.40(10) . .
O12 U2 O11 73.79(8) . .
O7 U2 O10 97.22(10) . .
O8 U2 O10 83.48(10) . .
O12 U2 O10 149.56(8) . .
O11 U2 O10 77.50(8) . .
O7 U2 O9 85.61(10) . .
O8 U2 O9 90.92(10) . .
O12 U2 O9 126.27(8) . .
O11 U2 O9 159.14(8) . .
O10 U2 O9 83.52(8) . .
O7 U2 N2 94.69(10) . .
O8 U2 N2 82.70(10) . .
O12 U2 N2 63.95(8) . .
O11 U2 N2 137.70(8) . .
O10 U2 N2 143.20(9) . .
O9 U2 N2 62.81(8) . .

loop_
_geom_bond_atom_site_label_1
_geom_bond_atom_site_label_2
_geom_bond_distance
_geom_bond_site_symmetry_2
C1 N1 1.334(4) .
C1 C2 1.389(5) .
C1 C6 1.505(4) .
C2 C3 1.395(5) .
C3 C4 1.390(4) .
C3 Cl1 1.724(3) .
C4 C5 1.382(4) .
C5 N1 1.343(4) .
C5 C7 1.510(4) .
C6 O11 1.245(4) .
C6 O3 1.262(4) .
C7 O5 1.257(4) .
C7 O4 1.257(4) .
C8 N2 1.341(4) .
C8 C9 1.397(4) .
C8 C14 1.503(4) 3_765
C9 C10 1.390(5) .
C10 C11 1.391(5) .
C10 Cl2 1.718(3) .
C11 C12 1.383(4) .
C12 N2 1.331(4) .
C12 C13 1.511(4) .
C13 O13 1.233(4) .
C13 O12 1.277(4) .
C14 O6 1.256(4) .
C14 O9 1.263(4) 3_765
C14 C8 1.503(4) 3_765
N1 U1 2.545(3) .
N2 U2 2.520(3) .
O1 U1 1.773(2) .
O2 U1 1.769(2) .
O3 U1 2.392(2) .
O4 U1 2.434(2) .
O5 U1 2.338(2) 2_645
O6 U1 2.347(2) .
O7 U2 1.768(2) .
O8 U2 1.771(2) .
O9 C14 1.263(4) 3_765
O9 U2 2.456(2) .
O11 U2 2.358(2) .
O12 U2 2.335(2) .
U1 O5 2.338(2) 2_655
U2 O10 2.387(2) .
